data_7704620
loop_
_publ_author_name
'Lopera, Alberto'
'Gil-Mart\'inez, Ariadna'
'Pitarch-Jarque, Javier'
'Verdejo, Bego\~na'
'Blasco, Salvador'
'Clares, M. Paz'
'Jim\'enez, Hermas R'
'Garc\'ia-Espa\~na, Enrique'

_publ_section_title
;
 Influence of the chain length and metal&#x2009;:&#x2009;ligand ratio on
 the self-organization processes of Cu<sup>2+</sup> complexes of [1 + 1]
 1H-pyrazole azamacrocycles.
;
_journal_issue 25
_journal_name_full 'Dalton transactions (Cambridge, England : 2003)'
_journal_page_first 8614
_journal_page_last 8624
_journal_paper_doi 10.1039/d0dt01056a
_journal_volume 49
_journal_year 2020
_chemical_formula_moiety 'C28 H56 Cu1.62 N12 O2 Pd2.38, 2(Cl O4), 0.67(Br), 1.33(Cl), 1.87(H2 O), O'
_chemical_formula_sum 'C28 H59.75 Br0.67 Cl3.33 Cu1.61 N12 O12.87 Pd2.39'
_chemical_formula_weight 1298.87
_space_group_crystal_system monoclinic
_space_group_IT_number 12
_space_group_name_Hall '-I 2y'
_space_group_name_H-M_alt 'I 1 2/m 1'
_atom_sites_solution_hydrogens mixed
_audit_creation_date 2020-05-29
_audit_creation_method
;
Olex2 1.2
(compiled 2017.03.28 svn.r3405 for OlexSys, GUI svn.r5337)
;
_audit_update_record
;
2020-06-01 deposited with the CCDC.	2020-06-05 downloaded from the CCDC.
;
_cell_angle_alpha 90
_cell_angle_beta 104.852(4)
_cell_angle_gamma 90
_cell_formula_units_Z 4
_cell_length_a 12.8708(7)
_cell_length_b 19.3357(11)
_cell_length_c 19.8511(7)
_cell_measurement_reflns_used 2756
_cell_measurement_temperature 120.00(10)
_cell_measurement_theta_max 26.9130
_cell_measurement_theta_min 3.8300
_cell_volume 4775.2(4)
_computing_cell_refinement
;
CrysAlisPro, Agilent Technologies,
Version 1.171.36.28 (release 01-02-2013 CrysAlis171 .NET)
(compiled Feb  1 2013,16:14:44)
;
_computing_data_collection
;
CrysAlisPro, Agilent Technologies,
Version 1.171.36.28 (release 01-02-2013 CrysAlis171 .NET)
(compiled Feb  1 2013,16:14:44)
;
_computing_data_reduction
;
CrysAlisPro, Agilent Technologies,
Version 1.171.36.28 (release 01-02-2013 CrysAlis171 .NET)
(compiled Feb  1 2013,16:14:44)
;
_computing_molecular_graphics 'Olex2 (Dolomanov et al., 2009)'
_computing_publication_material 'Olex2 (Dolomanov et al., 2009)'
_computing_structure_refinement 'ShelXL (Sheldrick, 2015)'
_computing_structure_solution 'SHELXT 2014/4 (Sheldrick, 2014)'
_diffrn_ambient_temperature 120.00(10)
_diffrn_measured_fraction_theta_full 0.990
_diffrn_measured_fraction_theta_max 0.868
_diffrn_measurement_device_type 'SuperNova, Single source at offset, Sapphire3'
_diffrn_measurement_method '\w scans'
_diffrn_radiation_type MoK\a
_diffrn_radiation_wavelength 0.71073
_diffrn_reflns_av_R_equivalents 0.0362
_diffrn_reflns_av_unetI/netI 0.0563
_diffrn_reflns_Laue_measured_fraction_full 0.990
_diffrn_reflns_Laue_measured_fraction_max 0.868
_diffrn_reflns_limit_h_max 17
_diffrn_reflns_limit_h_min -17
_diffrn_reflns_limit_k_max 15
_diffrn_reflns_limit_k_min -27
_diffrn_reflns_limit_l_max 26
_diffrn_reflns_limit_l_min -27
_diffrn_reflns_number 12151
_diffrn_reflns_point_group_measured_fraction_full 0.990
_diffrn_reflns_point_group_measured_fraction_max 0.868
_diffrn_reflns_theta_full 25.242
_diffrn_reflns_theta_max 29.932
_diffrn_reflns_theta_min 3.175
_exptl_absorpt_coefficient_mu 2.404
_exptl_absorpt_correction_T_max 0.663
_exptl_absorpt_correction_T_min 0.476
_exptl_absorpt_correction_type multi-scan
_exptl_absorpt_process_details
;
CrysAlisPro, Agilent Technologies,
Version 1.171.36.28 (release 01-02-2013 CrysAlis171 .NET)
(compiled Feb  1 2013,16:14:44)
Empirical absorption correction using spherical harmonics,
 implemented in SCALE3 ABSPACK scaling algorithm.
;
_exptl_crystal_density_diffrn 1.807
_exptl_crystal_description block
_exptl_crystal_F_000 2606
_exptl_crystal_size_max 0.25
_exptl_crystal_size_mid 0.2
_exptl_crystal_size_min 0.15
_refine_diff_density_max 2.352
_refine_diff_density_min -1.334
_refine_diff_density_rms 0.159
_refine_ls_extinction_method none
_refine_ls_goodness_of_fit_ref 1.031
_refine_ls_hydrogen_treatment mixed
_refine_ls_matrix_type full
_refine_ls_number_parameters 375
_refine_ls_number_reflns 6176
_refine_ls_number_restraints 140
_refine_ls_restrained_S_all 1.093
_refine_ls_R_factor_all 0.1078
_refine_ls_R_factor_gt 0.0759
_refine_ls_shift/su_max 0.001
_refine_ls_shift/su_mean 0.000
_refine_ls_structure_factor_coef Fsqd
_refine_ls_weighting_details 'w=1/[\s^2^(Fo^2^)+(0.1194P)^2^+31.7132P] where P=(Fo^2^+2Fc^2^)/3'
_refine_ls_weighting_scheme calc
_refine_ls_wR_factor_gt 0.2041
_refine_ls_wR_factor_ref 0.2366
_reflns_Friedel_coverage 0.000
_reflns_number_gt 4214
_reflns_number_total 6176
_reflns_threshold_expression 'I > 2\s(I)'
_cod_data_source_file d0dt01056a2.cif
_cod_data_source_block 4_pdcu
_cod_depositor_comments 'Adding full bibliography for 7704616--7704620.cif.'
_cod_database_code 7704620
_shelx_shelxl_version_number 2014/7
_shelx_space_group_comment
;
The symmetry employed for this shelxl refinement is uniquely defined
by the following loop, which should always be used as a source of
symmetry information in preference to the above space-group names.
They are only intended as comments.
;
_shelx_estimated_absorpt_t_max 0.714
_shelx_estimated_absorpt_t_min 0.585
_olex2_refinement_description
;
1. Fixed Uiso
 At 1.2 times of:
  All C(H) groups, All C(H,H) groups, All N(H) groups, All N(H,H) groups, All
  O(H,H) groups
 At 1.5 times of:
  All O(H) groups
2. Restrained distances
 O12-H3C
 2 with sigma of 0.02
 O3-H3D = O3-H3C
 0.85 with sigma of 0.02
 O1-H1
 0.97 with sigma of 0.01
 N3B-Cu1
 2.1 with sigma of 0.01
 N3B-C6B
 1.5 with sigma of 0.02
 C6B-C5B
 1.53 with sigma of 0.02
 C6-C5
 1.53 with sigma of 0.02
 C5-C4
 1.54 with sigma of 0.02
 C5B-C4B
 1.54 with sigma of 0.02
 C4-N2
 1.49 with sigma of 0.02
 C4B-N2
 1.49 with sigma of 0.02
 C7B-N3B
 1.49 with sigma of 0.02
 C8B-C7B
 1.51 with sigma of 0.01
 C7B-C7B_$1
 2.3 with sigma of 0.01
 Pd2-N3
 2.08 with sigma of 0.01
 N3-C7
 1.49 with sigma of 0.02
 N3-C6
 1.5 with sigma of 0.02
 C8-C7
 1.51 with sigma of 0.01
 O2-H2
 0.82 with sigma of 0.01
 H3D-H3C
 1.33 with sigma of 0.04
3. Rigid bond restraints
 C7B, C8B
 with sigma for 1-2 distances of 0.005 and sigma for 1-3 distances of 0.005
 C7, C8
 with sigma for 1-2 distances of 0.005 and sigma for 1-3 distances of 0.005
 C6B, C5B, C4B
 with sigma for 1-2 distances of 0.01 and sigma for 1-3 distances of 0.01
 C7B, N3B
 with sigma for 1-2 distances of 0.01 and sigma for 1-3 distances of 0.01
 N3, C7
 with sigma for 1-2 distances of 0.01 and sigma for 1-3 distances of 0.01
 N3B, C6B
 with sigma for 1-2 distances of 0.01 and sigma for 1-3 distances of 0.01
 C2, C3, C1
 with sigma for 1-2 distances of 0.01 and sigma for 1-3 distances of 0.01
4. Uiso/Uaniso restraints and constraints
Uanis(O4) \\sim Ueq, Uanis(O1) \\sim Ueq, Uanis(Cu1) \\sim Ueq: with sigma of
0.01 and sigma for terminal atoms of 0.01
Uanis(Cu1) \\sim Ueq: with sigma of 0.005 and sigma for terminal atoms of 0.005
Uanis(C7) \\sim Ueq: with sigma of 0.006 and sigma for terminal atoms of 0.006
Uanis(Pd2) \\sim Ueq: with sigma of 0.01 and sigma for terminal atoms of 0.02
Uanis(C8B) \\sim Ueq, Uanis(C7B) \\sim Ueq, Uanis(C6B) \\sim Ueq, Uanis(N3)
\\sim Ueq, Uanis(N3B) \\sim Ueq, Uanis(C6) \\sim Ueq, Uanis(C5) \\sim Ueq: with
sigma of 0.01 and sigma for terminal atoms of 0.01
Uanis(Cu2) \\sim Ueq, Uanis(C2) \\sim Ueq, Uanis(C3) \\sim Ueq, Uanis(N2) \\sim
Ueq, Uanis(C1) \\sim Ueq, Uanis(C8) \\sim Ueq: with sigma of 0.02 and sigma for
terminal atoms of 0.04
5. Others
 Sof(H2B)=Sof(N3)=Sof(H3)=Sof(C6)=Sof(H6C)=Sof(H6D)=Sof(C5)=Sof(H5A)=Sof(H5B)=
 Sof(C4)=Sof(H4A)=Sof(H4B)=Sof(C7)=Sof(H7A)=Sof(H7B)=1-FVAR(1)
 Sof(Pd2)=Sof(C8)=Sof(H8A)=Sof(H8B)=0.5*(1-FVAR(2))
 Sof(Cu1)=Sof(C8B)=Sof(H8BA)=Sof(H8BB)=0.5*FVAR(2)
 Sof(H2A)=Sof(C7B)=Sof(H7BA)=Sof(H7BB)=Sof(N3B)=Sof(H3BA)=Sof(C6B)=Sof(H6BA)=
 Sof(H6BB)=Sof(C5B)=Sof(H5BA)=Sof(H5BB)=Sof(C4B)=Sof(H4BA)=Sof(H4BB)=FVAR(1)
 Sof(O2)=0.5*FVAR(3)
 Sof(H2)=FVAR(2)
 Fixed Sof: Br1(0.33333) H6A(0.5) H6B(0.5) Cl3(0.16667) O3(0.75) H3C(0.75)
 H3D(0.75) O4(0.5)
6.a Rotating group with stretchable bonds:
 O1(H1), O2(H2)
6.b Ternary CH refined with riding coordinates:
 N5(H5), N2(H2B), N2(H2A), N3(H3), N3B(H3BA)
6.c Secondary CH2 refined with riding coordinates:
 N6(H6A,H6B), C13(H13A,H13B), C11(H11A,H11B), C14(H14A,H14B), C16(H16A,H16B),
 C15(H15A,H15B), C12(H12A,H12B), C6(H6C,H6D), C5(H5A,H5B), C3(H3A,H3B), C4(H4A,
 H4B), C7B(H7BA,H7BB), C8B(H8BA,H8BB), C7(H7A,H7B), C6B(H6BA,H6BB), C5B(H5BA,
 H5BB), C4B(H4BA,H4BB), C8(H8A,H8B)
6.d Aromatic/amide H refined with riding coordinates:
 C9(H9), C1(H1A)
;
_olex2_submission_special_instructions 'No special instructions were received'

loop_
_space_group_symop_operation_xyz
'x, y, z'
'-x, y, -z'
'x+1/2, y+1/2, z+1/2'
'-x+1/2, y+1/2, -z+1/2'
'-x, -y, -z'
'x, -y, z'
'-x+1/2, -y+1/2, -z+1/2'
'x+1/2, -y+1/2, z+1/2'

loop_
_atom_site_label
_atom_site_type_symbol
_atom_site_fract_x
_atom_site_fract_y
_atom_site_fract_z
_atom_site_U_iso_or_equiv
_atom_site_adp_type
_atom_site_occupancy
_atom_site_site_symmetry_order
_atom_site_calc_flag
_atom_site_refinement_flags_posn
_atom_site_refinement_flags_adp
_atom_site_refinement_flags_occupancy
_atom_site_disorder_assembly
_atom_site_disorder_group
Pd1 Pd 0.57364(4) 0.39961(3) 0.90319(3) 0.0522(2) Uani 1 1 d . . . . .
Cu1 Cu 0.3998(10) 0.5000 0.6410(10) 0.0696(19) Uani 0.616(13) 2 d DS TU P A 1
Cl1 Cl 0.45295(15) 0.16843(14) 0.66580(11) 0.0666(6) Uani 1 1 d . . . . .
Br1 Br 0.2163(3) 0.32734(15) 0.46885(12) 0.0757(9) Uani 0.3333 1 d . . . B 1
Cl2 Cl 0.3767(3) 0.5000 0.4927(2) 0.0979(13) Uani 1 2 d S T P . .
O1 O 0.5127(4) 0.5666(4) 0.6531(3) 0.0644(15) Uani 1 1 d D U . . .
H1 H 0.490(4) 0.602(3) 0.617(4) 0.097 Uiso 1 1 d DGR . . A .
N4 N 0.6935(4) 0.4652(3) 0.9257(3) 0.0452(13) Uani 1 1 d . . . . .
N1 N 0.4617(4) 0.4652(4) 0.9111(3) 0.0562(17) Uani 1 1 d . . . . .
N6 N 0.7381(5) 0.4199(4) 0.6668(3) 0.0562(15) Uani 1 1 d . . . . .
H6A H 0.7021 0.4579 0.6757 0.067 Uiso 0.5 1 calc R . . A 1
H6B H 0.7147 0.4100 0.6205 0.067 Uiso 0.5 1 calc R . . A 1
Cl3 Cl 0.0000 0.2892(7) 0.5000 0.085(3) Uani 0.3333 2 d S T P C 2
N5 N 0.7014(6) 0.3351(4) 0.8974(3) 0.0602(16) Uani 1 1 d . . . . .
H5 H 0.6921 0.2904 0.9205 0.072 Uiso 1 1 calc R . . . .
O11 O 0.5432(5) 0.2113(5) 0.6951(4) 0.099(2) Uani 1 1 d . . . . .
O13 O 0.3926(6) 0.1583(4) 0.7151(4) 0.090(2) Uani 1 1 d . . . . .
O12 O 0.3871(6) 0.1997(5) 0.6042(4) 0.104(3) Uani 1 1 d D . . . .
C10 C 0.7934(6) 0.4433(4) 0.9351(4) 0.0490(16) Uani 1 1 d . . . . .
N2 N 0.4403(6) 0.3335(5) 0.8801(4) 0.075(2) Uani 1 1 d D U . . .
H2B H 0.4652 0.2930 0.9113 0.090 Uiso 0.384(13) 1 calc R . . A 2
H2A H 0.4607 0.2868 0.9010 0.090 Uiso 0.616(13) 1 calc R . . A 1
O14 O 0.4867(7) 0.1039(5) 0.6460(5) 0.111(3) Uani 1 1 d . . . . .
C9 C 0.8618(8) 0.5000 0.9406(5) 0.054(3) Uani 1 2 d S T P . .
H9 H 0.9375 0.5000 0.9466 0.065 Uiso 1 2 calc RS T P . .
C13 C 0.7118(7) 0.3836(4) 0.7813(4) 0.0579(19) Uani 1 1 d . . . . .
H13A H 0.7774 0.4097 0.8045 0.069 Uiso 1 1 calc R . . . .
H13B H 0.6487 0.4138 0.7786 0.069 Uiso 1 1 calc R . . . .
C11 C 0.8047(7) 0.3655(5) 0.9360(5) 0.065(2) Uani 1 1 d . . . . .
H11A H 0.8623 0.3518 0.9139 0.078 Uiso 1 1 calc R . . . .
H11B H 0.8239 0.3485 0.9847 0.078 Uiso 1 1 calc R . . . .
C14 C 0.7168(7) 0.3620(5) 0.7074(4) 0.061(2) Uani 1 1 d . . . . .
H14A H 0.7740 0.3269 0.7110 0.073 Uiso 1 1 calc R . . . .
H14B H 0.6476 0.3405 0.6829 0.073 Uiso 1 1 calc R . . . .
C16 C 0.8839(11) 0.5000 0.6507(8) 0.078(4) Uani 1 2 d S T P . .
H16A H 0.8443 0.5000 0.6009 0.093 Uiso 1 2 calc RS T P . .
H16B H 0.9617 0.5000 0.6533 0.093 Uiso 1 2 calc RS T P . .
C15 C 0.8561(6) 0.4344(6) 0.6851(5) 0.070(2) Uani 1 1 d . . . . .
H15A H 0.8938 0.3947 0.6705 0.084 Uiso 1 1 calc R . . . .
H15B H 0.8825 0.4390 0.7363 0.084 Uiso 1 1 calc R . . . .
C12 C 0.7030(8) 0.3191(5) 0.8228(5) 0.064(2) Uani 1 1 d . . . . .
H12A H 0.7646 0.2884 0.8232 0.077 Uiso 1 1 calc R . . . .
H12B H 0.6364 0.2941 0.7996 0.077 Uiso 1 1 calc R . . . .
N3 N 0.3005(14) 0.4046(7) 0.6376(9) 0.049(4) Uani 0.384(13) 1 d D U . A 2
H3 H 0.3057 0.3873 0.5910 0.059 Uiso 0.384(13) 1 calc R . . A 2
C6 C 0.3413(18) 0.3415(11) 0.6846(10) 0.049(5) Uani 0.384(13) 1 d D U . A 2
H6C H 0.2836 0.3064 0.6788 0.059 Uiso 0.384(13) 1 calc R . . A 2
H6D H 0.4032 0.3201 0.6714 0.059 Uiso 0.384(13) 1 calc R . . A 2
C2 C 0.3625(6) 0.4435(7) 0.9104(4) 0.073(2) Uani 1 1 d . U . . .
C5 C 0.376(2) 0.3659(11) 0.7611(11) 0.040(5) Uani 0.384(13) 1 d D U . A 2
H5A H 0.3150 0.3898 0.7735 0.048 Uiso 0.384(13) 1 calc R . . A 2
H5B H 0.4364 0.3987 0.7677 0.048 Uiso 0.384(13) 1 calc R . . A 2
C3 C 0.3540(8) 0.3653(7) 0.9094(5) 0.089(3) Uani 1 1 d . U . . .
H3A H 0.3616 0.3481 0.9574 0.107 Uiso 1 1 calc R . . . .
H3B H 0.2824 0.3513 0.8806 0.107 Uiso 1 1 calc R . . . .
C4 C 0.410(3) 0.3015(12) 0.8082(10) 0.052(7) Uani 0.384(13) 1 d D . . A 2
H4A H 0.3494 0.2685 0.8033 0.063 Uiso 0.384(13) 1 calc R . . A 2
H4B H 0.4715 0.2776 0.7975 0.063 Uiso 0.384(13) 1 calc R . . A 2
C1 C 0.2954(10) 0.5000 0.9085(7) 0.090(4) Uani 1 2 d S TU P . .
H1A H 0.2208 0.5000 0.9064 0.108 Uiso 1 2 calc RS T P . .
O3 O 0.4509(13) 0.3245(6) 0.5507(6) 0.124(5) Uani 0.75 1 d D . . . .
H3C H 0.445(8) 0.287(6) 0.572(8) 0.148 Uiso 0.75 1 d DR . . . .
H3D H 0.387(5) 0.332(9) 0.528(10) 0.148 Uiso 0.75 1 d DR . . . .
Pd2 Pd 0.3837(11) 0.5000 0.6451(11) 0.075(2) Uani 0.384(13) 2 d DS TU P A 2
C7B C 0.1624(14) 0.4406(3) 0.6284(12) 0.098(6) Uani 0.616(13) 1 d D U . A 1
H7BA H 0.1488 0.4514 0.6741 0.118 Uiso 0.616(13) 1 calc R . . A 1
H7BB H 0.1208 0.3989 0.6089 0.118 Uiso 0.616(13) 1 calc R . . A 1
C8B C 0.134(2) 0.5000 0.5799(12) 0.097(7) Uani 0.616(13) 2 d DS TU P A 1
H8BA H 0.1768 0.5000 0.5449 0.116 Uiso 0.616(13) 2 calc RS T P A 1
H8BB H 0.0565 0.5000 0.5556 0.116 Uiso 0.616(13) 2 calc RS T P A 1
O4 O 0.1233(18) 0.3183(9) 0.4487(10) 0.116(5) Uani 0.5 1 d . U . D 3
C7 C 0.1825(19) 0.4227(7) 0.623(2) 0.081(7) Uani 0.384(13) 1 d D U . A 2
H7A H 0.1527 0.4013 0.6593 0.097 Uiso 0.384(13) 1 calc R . . A 2
H7B H 0.1444 0.4026 0.5776 0.097 Uiso 0.384(13) 1 calc R . . A 2
Cu2 Cu 0.63101(7) 0.5000 0.65805(5) 0.0374(3) Uani 1 2 d S TU P A .
N3B N 0.2757(10) 0.4303(9) 0.6350(10) 0.086(5) Uani 0.616(13) 1 d D U . A 1
H3BA H 0.2727 0.4087 0.5888 0.103 Uiso 0.616(13) 1 calc R . . A 1
C6B C 0.3168(14) 0.3721(9) 0.6809(8) 0.069(4) Uani 0.616(13) 1 d D U . A 1
H6BA H 0.3765 0.3502 0.6657 0.082 Uiso 0.616(13) 1 calc R . . A 1
H6BB H 0.2590 0.3373 0.6765 0.082 Uiso 0.616(13) 1 calc R . . A 1
C5B C 0.3571(15) 0.3932(10) 0.7575(7) 0.059(4) Uani 0.616(13) 1 d D U . A 1
H5BA H 0.2990 0.4169 0.7729 0.070 Uiso 0.616(13) 1 calc R . . A 1
H5BB H 0.4183 0.4255 0.7632 0.070 Uiso 0.616(13) 1 calc R . . A 1
C4B C 0.393(2) 0.3275(9) 0.8026(7) 0.060(5) Uani 0.616(13) 1 d D U . A 1
H4BA H 0.3300 0.2966 0.7954 0.072 Uiso 0.616(13) 1 calc R . . A 1
H4BB H 0.4469 0.3034 0.7832 0.072 Uiso 0.616(13) 1 calc R . . A 1
C8 C 0.161(4) 0.5000 0.621(3) 0.108(12) Uani 0.384(13) 2 d DS TU P A 2
H8A H 0.1209 0.5000 0.6581 0.130 Uiso 0.384(13) 2 calc RS T P A 2
H8B H 0.1026 0.5000 0.5776 0.130 Uiso 0.384(13) 2 calc RS T P A 2
O2 O 0.114(3) 0.5000 0.7599(15) 0.116(17) Uani 0.37(4) 2 d DS T P . .
H2 H 0.143(3) 0.4671(4) 0.7835(15) 0.174 Uiso 0.37(4) 1 d DGR . . . .

loop_
_atom_site_aniso_label
_atom_site_aniso_U_11
_atom_site_aniso_U_22
_atom_site_aniso_U_33
_atom_site_aniso_U_23
_atom_site_aniso_U_13
_atom_site_aniso_U_12
Pd1 0.0460(3) 0.0714(4) 0.0414(3) -0.0005(3) 0.0153(2) -0.0142(3)
Cu1 0.017(3) 0.159(4) 0.037(2) 0.000 0.014(2) 0.000
Cl1 0.0422(9) 0.0989(17) 0.0564(10) -0.0060(11) 0.0081(8) -0.0109(10)
Br1 0.135(3) 0.0633(16) 0.0331(11) -0.0037(11) 0.0305(14) -0.0118(17)
Cl2 0.083(3) 0.140(4) 0.069(2) 0.000 0.0158(18) 0.000
O1 0.047(3) 0.089(4) 0.058(3) 0.001(3) 0.014(2) 0.015(3)
N4 0.034(3) 0.060(3) 0.041(3) 0.002(3) 0.008(2) 0.001(2)
N1 0.035(3) 0.100(5) 0.036(3) -0.002(3) 0.011(2) -0.013(3)
N6 0.049(3) 0.070(4) 0.054(3) -0.002(3) 0.020(3) 0.003(3)
Cl3 0.095(7) 0.097(8) 0.058(5) 0.000 0.013(5) 0.000
N5 0.069(4) 0.061(4) 0.056(4) 0.004(3) 0.024(3) -0.003(3)
O11 0.058(4) 0.128(7) 0.102(5) -0.022(5) 0.002(4) -0.030(4)
O13 0.099(5) 0.109(6) 0.074(4) -0.003(4) 0.042(4) -0.013(4)
O12 0.086(5) 0.143(7) 0.072(4) 0.023(5) -0.001(4) -0.044(5)
C10 0.044(4) 0.057(4) 0.043(3) -0.002(3) 0.007(3) 0.002(3)
N2 0.076(5) 0.095(6) 0.058(4) -0.010(4) 0.025(3) -0.042(4)
O14 0.092(6) 0.128(7) 0.115(6) -0.053(5) 0.031(5) 0.003(5)
C9 0.032(4) 0.076(7) 0.050(5) 0.000 0.004(4) 0.000
C13 0.057(4) 0.064(5) 0.056(4) -0.010(4) 0.020(3) 0.002(4)
C11 0.062(5) 0.073(6) 0.060(5) 0.009(4) 0.013(4) 0.016(4)
C14 0.057(4) 0.070(5) 0.061(4) -0.010(4) 0.024(4) 0.001(4)
C16 0.053(7) 0.110(11) 0.080(9) 0.000 0.036(6) 0.000
C15 0.042(4) 0.094(7) 0.076(5) -0.001(5) 0.017(4) 0.010(4)
C12 0.076(5) 0.058(5) 0.062(5) 0.002(4) 0.025(4) -0.006(4)
N3 0.049(7) 0.071(9) 0.029(6) -0.008(7) 0.015(6) 0.006(7)
C6 0.049(8) 0.052(9) 0.051(8) -0.002(7) 0.019(6) -0.011(7)
C2 0.037(3) 0.147(7) 0.040(3) -0.005(5) 0.016(3) -0.022(4)
C5 0.036(8) 0.039(9) 0.047(8) 0.000(7) 0.013(6) -0.007(7)
C3 0.058(5) 0.161(7) 0.057(5) -0.012(6) 0.030(4) -0.047(6)
C4 0.053(14) 0.047(17) 0.058(13) 0.000(11) 0.015(10) -0.026(15)
C1 0.037(5) 0.180(10) 0.055(6) 0.000 0.018(5) 0.000
O3 0.228(16) 0.088(8) 0.075(7) -0.006(6) 0.075(8) -0.033(9)
Pd2 0.024(4) 0.163(4) 0.041(3) 0.000 0.014(3) 0.000
C7B 0.069(7) 0.122(10) 0.111(10) -0.001(7) 0.036(7) -0.005(8)
C8B 0.067(10) 0.135(10) 0.084(10) 0.000 0.013(8) 0.000
O4 0.154(10) 0.074(7) 0.124(9) 0.009(7) 0.044(8) 0.058(7)
C7 0.066(8) 0.100(9) 0.080(9) -0.016(6) 0.025(6) 0.000(6)
Cu2 0.0217(4) 0.0583(7) 0.0336(5) 0.000 0.0100(4) 0.000
N3B 0.051(6) 0.120(9) 0.081(8) 0.013(7) 0.007(6) 0.001(7)
C6B 0.061(7) 0.074(8) 0.067(6) -0.006(6) 0.011(6) -0.020(7)
C5B 0.055(9) 0.075(12) 0.046(7) -0.008(7) 0.015(6) -0.009(9)
C4B 0.073(13) 0.048(11) 0.060(8) -0.010(7) 0.019(7) -0.028(11)
C8 0.09(2) 0.105(10) 0.14(2) 0.000 0.047(17) 0.000
O2 0.10(2) 0.18(4) 0.069(19) 0.000 0.018(16) 0.000

loop_
_atom_type_symbol
_atom_type_description
_atom_type_scat_dispersion_real
_atom_type_scat_dispersion_imag
_atom_type_scat_source
C C 0.0033 0.0016 'International Tables Vol C Tables 4.2.6.8 and 6.1.1.4'
H H 0.0000 0.0000 'International Tables Vol C Tables 4.2.6.8 and 6.1.1.4'
Br Br -0.2901 2.4595 'International Tables Vol C Tables 4.2.6.8 and 6.1.1.4'
Cl Cl 0.1484 0.1585 'International Tables Vol C Tables 4.2.6.8 and 6.1.1.4'
Cu Cu 0.3201 1.2651 'International Tables Vol C Tables 4.2.6.8 and 6.1.1.4'
N N 0.0061 0.0033 'International Tables Vol C Tables 4.2.6.8 and 6.1.1.4'
O O 0.0106 0.0060 'International Tables Vol C Tables 4.2.6.8 and 6.1.1.4'
Pd Pd -0.9988 1.0072 'International Tables Vol C Tables 4.2.6.8 and 6.1.1.4'

loop_
_geom_angle_atom_site_label_1
_geom_angle_atom_site_label_2
_geom_angle_atom_site_label_3
_geom_angle
_geom_angle_site_symmetry_1
_geom_angle_site_symmetry_3
_geom_angle_publ_flag
N4 Pd1 N5 79.3(3) . . ?
N4 Pd1 N2 177.1(3) . . ?
N1 Pd1 N4 96.6(3) . . ?
N1 Pd1 N5 175.9(3) . . ?
N1 Pd1 N2 80.5(3) . . ?
N5 Pd1 N2 103.6(3) . . ?
O1 Cu1 O1 84.8(6) 6_565 . ?
O1 Cu1 Cu2 42.5(3) . . ?
O1 Cu1 Cu2 42.5(3) 6_565 . ?
O1 Cu1 N3B 96.9(5) 6_565 . ?
O1 Cu1 N3B 175.7(12) . . ?
O1 Cu1 N3B 175.7(12) 6_565 6_565 ?
O1 Cu1 N3B 96.9(5) . 6_565 ?
N3B Cu1 Cu2 139.3(5) . . ?
N3B Cu1 Cu2 139.3(5) 6_565 . ?
N3B Cu1 N3B 81.2(11) . 6_565 ?
O11 Cl1 O12 110.2(5) . . ?
O13 Cl1 O11 109.5(5) . . ?
O13 Cl1 O12 109.9(5) . . ?
O14 Cl1 O11 110.5(5) . . ?
O14 Cl1 O13 109.6(6) . . ?
O14 Cl1 O12 107.0(6) . . ?
Cu1 O1 H1 107.8 . . ?
Cu1 O1 Cu2 96.8(4) . . ?
Pd2 O1 H1 107.3 . . ?
Cu2 O1 H1 124.8 . . ?
Cu2 O1 Pd2 101.0(4) . . ?
N4 N4 Pd1 130.36(16) 6_565 . ?
C10 N4 Pd1 120.4(5) . . ?
C10 N4 N4 108.7(4) . 6_565 ?
N1 N1 Pd1 130.43(18) 6_565 . ?
C2 N1 Pd1 121.0(7) . . ?
C2 N1 N1 108.3(6) . 6_565 ?
H6A N6 H6B 108.2 . . ?
C14 N6 H6A 109.8 . . ?
C14 N6 H6B 109.8 . . ?
C14 N6 C15 109.6(7) . . ?
C14 N6 Cu2 114.4(5) . . ?
C15 N6 H6A 109.8 . . ?
C15 N6 H6B 109.8 . . ?
C15 N6 Cu2 119.9(6) . . ?
Cu2 N6 H6A 16.7 . . ?
Cu2 N6 H6B 91.8 . . ?
Pd1 N5 H5 107.7 . . ?
C11 N5 Pd1 110.5(5) . . ?
C11 N5 H5 107.7 . . ?
C11 N5 C12 110.6(7) . . ?
C12 N5 Pd1 112.5(5) . . ?
C12 N5 H5 107.7 . . ?
N4 C10 C9 109.4(7) . . ?
N4 C10 C11 114.0(7) . . ?
C9 C10 C11 136.6(7) . . ?
Pd1 N2 H2B 103.2 . . ?
Pd1 N2 H2A 110.3 . . ?
C3 N2 Pd1 108.0(6) . . ?
C3 N2 H2B 103.2 . . ?
C3 N2 H2A 110.3 . . ?
C3 N2 C4 119.4(17) . . ?
C4 N2 Pd1 117.3(16) . . ?
C4 N2 H2B 103.2 . . ?
C4B N2 Pd1 111.4(11) . . ?
C4B N2 H2A 110.3 . . ?
C4B N2 C3 106.4(13) . . ?
C10 C9 C10 103.8(9) . 6_565 ?
C10 C9 H9 128.1 . . ?
C10 C9 H9 128.1 6_565 . ?
H13A C13 H13B 108.3 . . ?
C14 C13 H13A 109.9 . . ?
C14 C13 H13B 109.9 . . ?
C12 C13 H13A 109.9 . . ?
C12 C13 H13B 109.9 . . ?
C12 C13 C14 108.8(7) . . ?
N5 C11 C10 108.6(6) . . ?
N5 C11 H11A 110.0 . . ?
N5 C11 H11B 110.0 . . ?
C10 C11 H11A 110.0 . . ?
C10 C11 H11B 110.0 . . ?
H11A C11 H11B 108.3 . . ?
N6 C14 C13 112.3(7) . . ?
N6 C14 H14A 109.1 . . ?
N6 C14 H14B 109.1 . . ?
C13 C14 H14A 109.1 . . ?
C13 C14 H14B 109.1 . . ?
H14A C14 H14B 107.9 . . ?
H16A C16 H16B 107.8 . . ?
C15 C16 H16A 109.1 . . ?
C15 C16 H16A 109.1 6_565 . ?
C15 C16 H16B 109.1 . . ?
C15 C16 H16B 109.1 6_565 . ?
C15 C16 C15 112.5(11) . 6_565 ?
N6 C15 C16 112.8(8) . . ?
N6 C15 H15A 109.0 . . ?
N6 C15 H15B 109.0 . . ?
C16 C15 H15A 109.0 . . ?
C16 C15 H15B 109.0 . . ?
H15A C15 H15B 107.8 . . ?
N5 C12 H12A 109.1 . . ?
N5 C12 H12B 109.1 . . ?
C13 C12 N5 112.6(7) . . ?
C13 C12 H12A 109.1 . . ?
C13 C12 H12B 109.1 . . ?
H12A C12 H12B 107.8 . . ?
C6 N3 H3 101.7 . . ?
C6 N3 Pd2 123.9(13) . . ?
Pd2 N3 H3 101.7 . . ?
C7 N3 H3 101.7 . . ?
C7 N3 C6 117.9(16) . . ?
C7 N3 Pd2 106.0(12) . . ?
N3 C6 H6C 110.0 . . ?
N3 C6 H6D 110.0 . . ?
H6C C6 H6D 108.3 . . ?
C5 C6 N3 108.6(16) . . ?
C5 C6 H6C 110.0 . . ?
C5 C6 H6D 110.0 . . ?
N1 C2 C3 112.3(9) . . ?
N1 C2 C1 109.7(10) . . ?
C1 C2 C3 138.0(7) . . ?
C6 C5 H5A 110.1 . . ?
C6 C5 H5B 110.1 . . ?
C6 C5 C4 108.2(15) . . ?
H5A C5 H5B 108.4 . . ?
C4 C5 H5A 110.1 . . ?
C4 C5 H5B 110.1 . . ?
N2 C3 C2 110.6(7) . . ?
N2 C3 H3A 109.5 . . ?
N2 C3 H3B 109.5 . . ?
C2 C3 H3A 109.5 . . ?
C2 C3 H3B 109.5 . . ?
H3A C3 H3B 108.1 . . ?
N2 C4 C5 101.9(16) . . ?
N2 C4 H4A 111.4 . . ?
N2 C4 H4B 111.4 . . ?
C5 C4 H4A 111.4 . . ?
C5 C4 H4B 111.4 . . ?
H4A C4 H4B 109.3 . . ?
C2 C1 C2 104.0(11) 6_565 . ?
C2 C1 H1A 128.0 . . ?
C2 C1 H1A 128.0 6_565 . ?
H3C O3 H3D 102(5) . . ?
O1 Pd2 O1 76.7(6) 6_565 . ?
O1 Pd2 N3 157.8(8) . . ?
O1 Pd2 N3 81.1(5) 6_565 . ?
O1 Pd2 N3 157.8(8) 6_565 6_565 ?
O1 Pd2 N3 81.1(5) . 6_565 ?
O1 Pd2 Cu2 38.4(3) . . ?
O1 Pd2 Cu2 38.4(3) 6_565 . ?
N3 Pd2 N3 121.1(12) . 6_565 ?
N3 Pd2 Cu2 119.4(6) . . ?
N3 Pd2 Cu2 119.4(6) 6_565 . ?
H7BA C7B H7BB 109.0 . . ?
C8B C7B H7BA 111.0 . . ?
C8B C7B H7BB 111.0 . . ?
N3B C7B H7BA 111.0 . . ?
N3B C7B H7BB 111.0 . . ?
N3B C7B C8B 103.9(17) . . ?
C7B C8B C7B 101.5(11) 6_565 . ?
C7B C8B H8BA 111.5 . . ?
C7B C8B H8BA 111.5 6_565 . ?
C7B C8B H8BB 111.5 . . ?
C7B C8B H8BB 111.5 6_565 . ?
H8BA C8B H8BB 109.3 . . ?
N3 C7 H7A 108.8 . . ?
N3 C7 H7B 108.8 . . ?
N3 C7 C8 114(3) . . ?
H7A C7 H7B 107.7 . . ?
C8 C7 H7A 108.8 . . ?
C8 C7 H7B 108.8 . . ?
O1 Cu2 Cu1 40.7(2) . . ?
O1 Cu2 Cu1 40.7(2) 6_565 . ?
O1 Cu2 O1 81.2(4) 6_565 . ?
O1 Cu2 N6 171.2(3) . . ?
O1 Cu2 N6 90.3(3) 6_565 . ?
O1 Cu2 N6 90.3(3) . 6_565 ?
O1 Cu2 N6 171.2(3) 6_565 6_565 ?
O1 Cu2 Pd2 40.62(19) 6_565 . ?
O1 Cu2 Pd2 40.6(2) . . ?
N6 Cu2 Cu1 130.97(19) 6_565 . ?
N6 Cu2 Cu1 130.97(19) . . ?
N6 Cu2 N6 98.0(4) 6_565 . ?
N6 Cu2 Pd2 130.92(19) 6_565 . ?
N6 Cu2 Pd2 130.93(19) . . ?
Cu1 N3B H3BA 99.9 . . ?
C7B N3B Cu1 131.5(12) . . ?
C7B N3B H3BA 99.9 . . ?
C7B N3B C6B 111.0(12) . . ?
C6B N3B Cu1 108.4(10) . . ?
C6B N3B H3BA 99.9 . . ?
N3B C6B H6BA 109.0 . . ?
N3B C6B H6BB 109.0 . . ?
N3B C6B C5B 113.0(15) . . ?
H6BA C6B H6BB 107.8 . . ?
C5B C6B H6BA 109.0 . . ?
C5B C6B H6BB 109.0 . . ?
C6B C5B H5BA 109.8 . . ?
C6B C5B H5BB 109.8 . . ?
C6B C5B C4B 109.3(13) . . ?
H5BA C5B H5BB 108.3 . . ?
C4B C5B H5BA 109.8 . . ?
C4B C5B H5BB 109.8 . . ?
N2 C4B C5B 120.5(12) . . ?
N2 C4B H4BA 107.2 . . ?
N2 C4B H4BB 107.2 . . ?
C5B C4B H4BA 107.2 . . ?
C5B C4B H4BB 107.2 . . ?
H4BA C4B H4BB 106.8 . . ?
C7 C8 C7 159(4) . 6_565 ?
C7 C8 H8A 96.5 . . ?
C7 C8 H8A 96.5 6_565 . ?
C7 C8 H8B 96.5 . . ?
C7 C8 H8B 96.5 6_565 . ?
H8A C8 H8B 103.4 . . ?

loop_
_geom_bond_atom_site_label_1
_geom_bond_atom_site_label_2
_geom_bond_distance
_geom_bond_site_symmetry_2
_geom_bond_publ_flag
Pd1 N4 1.959(6) . ?
Pd1 N1 1.956(7) . ?
Pd1 N5 2.090(7) . ?
Pd1 N2 2.094(7) . ?
Cu1 O1 1.910(11) . ?
Cu1 O1 1.910(11) 6_565 ?
Cu1 Cu2 2.908(11) . ?
Cu1 N3B 2.069(9) . ?
Cu1 N3B 2.069(9) 6_565 ?
Cl1 O11 1.423(7) . ?
Cl1 O13 1.410(7) . ?
Cl1 O12 1.431(8) . ?
Cl1 O14 1.409(8) . ?
O1 H1 0.971(10) . ?
O1 Pd2 2.075(13) . ?
O1 Cu2 1.977(6) . ?
N4 N4 1.345(12) 6_565 ?
N4 C10 1.321(9) . ?
N1 N1 1.345(15) 6_565 ?
N1 C2 1.341(9) . ?
N6 H6A 0.9100 . ?
N6 H6B 0.9100 . ?
N6 C14 1.447(11) . ?
N6 C15 1.495(10) . ?
N6 Cu2 2.051(7) . ?
N5 H5 1.0000 . ?
N5 C11 1.476(11) . ?
N5 C12 1.518(10) . ?
C10 C9 1.392(10) . ?
C10 C11 1.512(12) . ?
N2 H2B 1.0000 . ?
N2 H2A 1.0000 . ?
N2 C3 1.511(13) . ?
N2 C4 1.512(17) . ?
N2 C4B 1.506(15) . ?
C9 C10 1.392(10) 6_565 ?
C9 H9 0.9500 . ?
C13 H13A 0.9900 . ?
C13 H13B 0.9900 . ?
C13 C14 1.543(10) . ?
C13 C12 1.514(12) . ?
C11 H11A 0.9900 . ?
C11 H11B 0.9900 . ?
C14 H14A 0.9900 . ?
C14 H14B 0.9900 . ?
C16 H16A 0.9900 . ?
C16 H16B 0.9900 . ?
C16 C15 1.525(12) . ?
C16 C15 1.525(12) 6_565 ?
C15 H15A 0.9900 . ?
C15 H15B 0.9900 . ?
C12 H12A 0.9900 . ?
C12 H12B 0.9900 . ?
N3 H3 1.0000 . ?
N3 C6 1.544(17) . ?
N3 Pd2 2.120(9) . ?
N3 C7 1.512(18) . ?
C6 H6C 0.9900 . ?
C6 H6D 0.9900 . ?
C6 C5 1.543(17) . ?
C2 C3 1.515(18) . ?
C2 C1 1.388(13) . ?
C5 H5A 0.9900 . ?
C5 H5B 0.9900 . ?
C5 C4 1.551(17) . ?
C3 H3A 0.9900 . ?
C3 H3B 0.9900 . ?
C4 H4A 0.9900 . ?
C4 H4B 0.9900 . ?
C1 C2 1.388(13) 6_565 ?
C1 H1A 0.9500 . ?
O3 H3C 0.855(19) . ?
O3 H3D 0.85(2) . ?
Pd2 O1 2.074(13) 6_565 ?
Pd2 N3 2.120(9) 6_565 ?
Pd2 Cu2 3.127(14) . ?
C7B H7BA 0.9900 . ?
C7B H7BB 0.9900 . ?
C7B C8B 1.484(10) . ?
C7B N3B 1.444(16) . ?
C8B C7B 1.484(10) 6_565 ?
C8B H8BA 0.9900 . ?
C8B H8BB 0.9900 . ?
C7 H7A 0.9900 . ?
C7 H7B 0.9900 . ?
C7 C8 1.519(10) . ?
Cu2 O1 1.977(6) 6_565 ?
Cu2 N6 2.051(7) 6_565 ?
N3B H3BA 1.0000 . ?
N3B C6B 1.459(16) . ?
C6B H6BA 0.9900 . ?
C6B H6BB 0.9900 . ?
C6B C5B 1.530(15) . ?
C5B H5BA 0.9900 . ?
C5B H5BB 0.9900 . ?
C5B C4B 1.555(15) . ?
C4B H4BA 0.9900 . ?
C4B H4BB 0.9900 . ?
C8 C7 1.520(10) 6_565 ?
C8 H8A 0.9900 . ?
C8 H8B 0.9900 . ?
O2 H2 0.820(10) . ?
